data_7719581
loop_
_publ_author_name
'Sahoo, Limashree'
'Zhang, Yi'
'Das, Amrit'
'de Visser, Sam P.'
'Sastri, Chivukula V.'

_publ_section_title
;
 Role of heteroatom substitution on the stability and reactivity of
 mononuclear Cu(II)-alkylperoxo complexes.
;
_journal_issue 38
_journal_name_full 'Dalton transactions (Cambridge, England : 2003)'
_journal_page_first 14367
_journal_page_last 14375
_journal_paper_doi 10.1039/d5dt01804h
_journal_volume 54
_journal_year 2025
_chemical_formula_moiety 'C17 H22 Cu N4 S, 2(Cl O4)'
_chemical_formula_sum 'C17 H22 Cl2 Cu N4 O8 S'
_chemical_formula_weight 576.88
_chemical_name_systematic Cu-SMe-ClO4
_space_group_crystal_system monoclinic
_space_group_IT_number 15
_space_group_name_Hall '-C 2yc'
_space_group_name_H-M_alt 'C 1 2/c 1'
_atom_sites_solution_hydrogens geom
_audit_creation_date 2024-10-18
_audit_creation_method
;
Olex2 1.5
(compiled 2021.12.09 svn.r5202d8cf for OlexSys, GUI svn.r6439)
;
_audit_update_record
;
2024-10-28 deposited with the CCDC.	2025-09-02 downloaded from the CCDC.
;
_cell_angle_alpha 90
_cell_angle_beta 97.050(4)
_cell_angle_gamma 90
_cell_formula_units_Z 8
_cell_length_a 19.498(2)
_cell_length_b 10.6175(9)
_cell_length_c 22.9588(18)
_cell_measurement_reflns_used 9773
_cell_measurement_temperature 298.00
_cell_measurement_theta_max 28.41
_cell_measurement_theta_min 2.19
_cell_volume 4717.0(7)
_computing_cell_refinement 'SAINT V8.40B (?, 2016)'
_computing_data_collection
;
CrystalClear-SM Expert 2.0 r7 (Rigaku, 2011)
;
_computing_data_reduction 'SAINT V8.40B (?, 2016)'
_computing_molecular_graphics 'Olex2 1.5 (Dolomanov et al., 2009)'
_computing_publication_material 'Olex2 1.5 (Dolomanov et al., 2009)'
_computing_structure_refinement 'SHELXL 2018/3 (Sheldrick, 2015)'
_computing_structure_solution 'SHELXT 2018/2 (Sheldrick, 2018)'
_diffrn_ambient_temperature 298.00
_diffrn_detector 'CCD area detector'
_diffrn_detector_area_resol_mean 7.9
_diffrn_detector_type 'Bruker SMART CCD 1K area detector'
_diffrn_measured_fraction_theta_full 0.992
_diffrn_measured_fraction_theta_max 0.993
_diffrn_measurement_device 'three-circle diffractometer'
_diffrn_measurement_device_type 'Bruker APEX-II CCD'
_diffrn_measurement_method 'profile data from \w-scans'
_diffrn_measurement_specimen_support 'Mitegen 50um'
_diffrn_radiation_collimation 0.3
_diffrn_radiation_monochromator graphite
_diffrn_radiation_probe x-ray
_diffrn_radiation_type MoK\a
_diffrn_radiation_wavelength 0.71073
_diffrn_reflns_av_R_equivalents 0.0563
_diffrn_reflns_av_unetI/netI 0.0346
_diffrn_reflns_Laue_measured_fraction_full 0.992
_diffrn_reflns_Laue_measured_fraction_max 0.993
_diffrn_reflns_limit_h_max 26
_diffrn_reflns_limit_h_min -26
_diffrn_reflns_limit_k_max 14
_diffrn_reflns_limit_k_min -14
_diffrn_reflns_limit_l_max 31
_diffrn_reflns_limit_l_min -31
_diffrn_reflns_number 63623
_diffrn_reflns_point_group_measured_fraction_full 0.992
_diffrn_reflns_point_group_measured_fraction_max 0.993
_diffrn_reflns_theta_full 25.242
_diffrn_reflns_theta_max 28.715
_diffrn_reflns_theta_min 2.105
_diffrn_source 'sealed X-ray tube'
_diffrn_source_current 1.4
_diffrn_source_power 0.07
_diffrn_source_target Mo
_diffrn_source_type 'Rotating Anode'
_diffrn_source_voltage 50.0
_diffrn_standards_number 0
_exptl_absorpt_coefficient_mu 1.292
_exptl_absorpt_correction_T_max 0.7458
_exptl_absorpt_correction_T_min 0.6288
_exptl_absorpt_correction_type multi-scan
_exptl_absorpt_process_details
;
SADABS-2016/2 (Bruker,2016/2) was used for absorption correction.
wR2(int) was 0.1304 before and 0.0684 after correction.
The Ratio of minimum to maximum transmission is 0.8431.
The \l/2 correction factor is Not present.
;
_exptl_crystal_colour 'metallic bluish blue'
_exptl_crystal_colour_lustre metallic
_exptl_crystal_colour_modifier bluish
_exptl_crystal_colour_primary blue
_exptl_crystal_density_diffrn 1.625
_exptl_crystal_description block
_exptl_crystal_F_000 2360
_exptl_crystal_size_max 0.08
_exptl_crystal_size_mid 0.04
_exptl_crystal_size_min 0.02
_refine_diff_density_max 1.086
_refine_diff_density_min -0.612
_refine_diff_density_rms 0.112
_refine_ls_extinction_method none
_refine_ls_goodness_of_fit_ref 1.108
_refine_ls_hydrogen_treatment constr
_refine_ls_matrix_type full
_refine_ls_number_parameters 300
_refine_ls_number_reflns 6055
_refine_ls_number_restraints 0
_refine_ls_restrained_S_all 1.108
_refine_ls_R_factor_all 0.1127
_refine_ls_R_factor_gt 0.0788
_refine_ls_shift/su_max 0.000
_refine_ls_shift/su_mean 0.000
_refine_ls_structure_factor_coef Fsqd
_refine_ls_weighting_details 'w=1/[\s^2^(Fo^2^)+(0.0921P)^2^+30.2402P] where P=(Fo^2^+2Fc^2^)/3'
_refine_ls_weighting_scheme calc
_refine_ls_wR_factor_gt 0.2010
_refine_ls_wR_factor_ref 0.2332
_reflns_Friedel_coverage 0.000
_reflns_number_gt 4298
_reflns_number_total 6055
_reflns_threshold_expression 'I > 2\s(I)'
_cod_data_source_file d5dt01804h19.cif
_cod_data_source_block cu_sme_clo4_0ma_a
_cod_original_cell_volume 4716.9(7)
_cod_database_code 7719581
_shelx_shelxl_version_number 2018/3
_shelx_space_group_comment
;
The symmetry employed for this shelxl refinement is uniquely defined
by the following loop, which should always be used as a source of
symmetry information in preference to the above space-group names.
They are only intended as comments.
;
_shelx_estimated_absorpt_t_max 0.975
_shelx_estimated_absorpt_t_min 0.904
_olex2_refinement_description
;
1. Fixed Uiso
 At 1.2 times of:
  All C(H) groups, All C(H,H) groups
 At 1.5 times of:
  All C(H,H,H) groups
2.a Secondary CH2 refined with riding coordinates:
 C00C(H00A,H00B), C00E(H00C,H00D), C00F(H00E,H00F), C00R(H00O,H00P)
2.b Aromatic/amide H refined with riding coordinates:
 C00H(H00H), C00I(H00I), C00J(H00J), C00M(H00M), C00N(H00N), C00Q(H00Q),
 C00S(H00S), C00T(H00T)
2.c Idealised Me refined as rotating group:
 C00O(H00G,H00K,H00L), C00U(H00R,H00U,H00V)
;
_olex2_submission_special_instructions 'No special instructions were received'

loop_
_space_group_symop_operation_xyz
'x, y, z'
'-x, y, -z+1/2'
'x+1/2, y+1/2, z'
'-x+1/2, y+1/2, -z+1/2'
'-x, -y, -z'
'x, -y, z-1/2'
'-x+1/2, -y+1/2, -z'
'x+1/2, -y+1/2, z-1/2'

loop_
_atom_site_label
_atom_site_type_symbol
_atom_site_fract_x
_atom_site_fract_y
_atom_site_fract_z
_atom_site_U_iso_or_equiv
_atom_site_adp_type
_atom_site_occupancy
_atom_site_site_symmetry_order
_atom_site_calc_flag
_atom_site_refinement_flags_posn
_atom_site_refinement_flags_adp
_atom_site_refinement_flags_occupancy
_atom_site_disorder_assembly
_atom_site_disorder_group
Cu1 Cu 0.36942(3) 0.18004(5) 0.34774(3) 0.0428(2) Uani 1 1 d . . . . .
Cl02 Cl 0.14256(8) 0.19171(13) 0.30060(6) 0.0565(4) Uani 1 1 d . . . . .
S1 S 0.49083(7) 0.08116(16) 0.33894(8) 0.0631(4) Uani 1 1 d . . . . .
Cl00 Cl 0.37987(10) 0.65301(16) 0.49617(7) 0.0668(4) Uani 1 1 d . . . . .
N3 N 0.3558(2) 0.1729(4) 0.4324(2) 0.0455(9) Uani 1 1 d . . . . .
N2 N 0.3305(2) 0.0022(4) 0.34537(18) 0.0393(8) Uani 1 1 d . . . . .
N4 N 0.3465(2) 0.1750(4) 0.26106(18) 0.0418(9) Uani 1 1 d . . . . .
O008 O 0.2114(2) 0.2330(4) 0.3227(2) 0.0754(13) Uani 1 1 d . . . . .
O009 O 0.1300(3) 0.0767(5) 0.3274(3) 0.0922(18) Uani 1 1 d . . . . .
C00A C 0.3081(2) 0.0743(5) 0.2418(2) 0.0440(11) Uani 1 1 d . . . . .
N5 N 0.4031(3) 0.3581(4) 0.3511(2) 0.0618(13) Uani 1 1 d . . . . .
C00C C 0.2900(3) -0.0183(5) 0.2863(2) 0.0444(11) Uani 1 1 d . . . . .
H00A H 0.298635 -0.102785 0.272928 0.053 Uiso 1 1 calc R U . . .
H00B H 0.241043 -0.011508 0.289867 0.053 Uiso 1 1 calc R U . . .
C00D C 0.3137(2) 0.0766(5) 0.4442(2) 0.0425(10) Uani 1 1 d . . . . .
C00E C 0.2863(3) -0.0060(5) 0.3938(2) 0.0461(11) Uani 1 1 d . . . . .
H00C H 0.284823 -0.092541 0.407132 0.055 Uiso 1 1 calc R U . . .
H00D H 0.239538 0.019512 0.379321 0.055 Uiso 1 1 calc R U . . .
C00F C 0.3885(3) -0.0891(5) 0.3579(3) 0.0534(13) Uani 1 1 d . . . . .
H00E H 0.370987 -0.173775 0.350249 0.064 Uiso 1 1 calc R U . . .
H00F H 0.406381 -0.084027 0.399179 0.064 Uiso 1 1 calc R U . . .
C00G C 0.4341(3) 0.4472(5) 0.3572(3) 0.0538(13) Uani 1 1 d . . . . .
C00H C 0.3403(3) 0.2537(6) 0.1640(3) 0.0582(14) Uani 1 1 d . . . . .
H00H H 0.352252 0.315117 0.138158 0.070 Uiso 1 1 calc R U . . .
C00I C 0.3619(3) 0.2619(5) 0.2227(2) 0.0496(12) Uani 1 1 d . . . . .
H00I H 0.388412 0.330854 0.236521 0.060 Uiso 1 1 calc R U . . .
C00J C 0.2945(3) 0.0618(6) 0.4995(2) 0.0600(15) Uani 1 1 d . . . . .
H00J H 0.266106 -0.004645 0.507639 0.072 Uiso 1 1 calc R U . . .
O00K O 0.0959(3) 0.2852(6) 0.3144(3) 0.108(2) Uani 1 1 d . . . . .
O00L O 0.1418(4) 0.1773(6) 0.2394(2) 0.103(2) Uani 1 1 d . . . . .
C00M C 0.3772(4) 0.2551(6) 0.4741(3) 0.0600(15) Uani 1 1 d . . . . .
H00M H 0.405290 0.321600 0.465419 0.072 Uiso 1 1 calc R U . . .
C00N C 0.2836(3) 0.0614(6) 0.1827(3) 0.0596(14) Uani 1 1 d . . . . .
H00N H 0.256436 -0.007272 0.169549 0.072 Uiso 1 1 calc R U . . .
C00O C 0.4759(4) 0.5599(6) 0.3651(3) 0.0722(18) Uani 1 1 d . . . . .
H00G H 0.499594 0.572606 0.331319 0.108 Uiso 1 1 calc R U . . .
H00K H 0.509108 0.550869 0.399371 0.108 Uiso 1 1 calc R U . . .
H00L H 0.446754 0.631055 0.369951 0.108 Uiso 1 1 calc R U . . .
O00P O 0.3524(4) 0.5806(8) 0.4472(3) 0.126(3) Uani 1 1 d . . . . .
C00Q C 0.3003(4) 0.1517(7) 0.1440(3) 0.0637(16) Uani 1 1 d . . . . .
H00Q H 0.284551 0.144072 0.104244 0.076 Uiso 1 1 calc R U . . .
C00R C 0.4470(3) -0.0658(6) 0.3216(3) 0.0603(15) Uani 1 1 d . . . . .
H00O H 0.428674 -0.065959 0.280370 0.072 Uiso 1 1 calc R U . . .
H00P H 0.480076 -0.134098 0.328043 0.072 Uiso 1 1 calc R U . . .
C00S C 0.3181(4) 0.1477(7) 0.5428(3) 0.0715(18) Uani 1 1 d . . . . .
H00S H 0.305844 0.139064 0.580472 0.086 Uiso 1 1 calc R U . . .
C00T C 0.3592(4) 0.2447(6) 0.5299(3) 0.0667(17) Uani 1 1 d . . . . .
H00T H 0.374981 0.303330 0.558546 0.080 Uiso 1 1 calc R U . . .
C00U C 0.5317(5) 0.0488(9) 0.4111(4) 0.099(3) Uani 1 1 d . . . . .
H00R H 0.562259 0.116772 0.424125 0.149 Uiso 1 1 calc R U . . .
H00U H 0.557687 -0.028013 0.410830 0.149 Uiso 1 1 calc R U . . .
H00V H 0.497228 0.040038 0.437322 0.149 Uiso 1 1 calc R U . . .
O00V O 0.4380(6) 0.7120(14) 0.4840(5) 0.235(7) Uani 1 1 d . . . . .
O00W O 0.3374(7) 0.7477(13) 0.5077(6) 0.227(7) Uani 1 1 d . . . . .
O3 O 0.3878(11) 0.5865(10) 0.5428(4) 0.273(9) Uani 1 1 d . . . . .

loop_
_atom_site_aniso_label
_atom_site_aniso_U_11
_atom_site_aniso_U_22
_atom_site_aniso_U_33
_atom_site_aniso_U_23
_atom_site_aniso_U_13
_atom_site_aniso_U_12
Cu1 0.0545(4) 0.0338(3) 0.0410(3) -0.0006(2) 0.0091(3) -0.0050(2)
Cl02 0.0614(8) 0.0563(8) 0.0547(7) 0.0145(6) 0.0188(6) 0.0179(6)
S1 0.0415(7) 0.0638(9) 0.0839(11) -0.0080(8) 0.0074(7) -0.0045(6)
Cl00 0.0799(11) 0.0646(9) 0.0566(8) -0.0021(7) 0.0111(7) 0.0024(8)
N3 0.052(2) 0.035(2) 0.051(2) 0.0024(17) 0.0089(19) 0.0001(17)
N2 0.039(2) 0.0314(18) 0.047(2) 0.0007(15) 0.0051(16) -0.0005(15)
N4 0.045(2) 0.036(2) 0.044(2) -0.0006(16) 0.0003(17) 0.0051(16)
O008 0.067(3) 0.060(3) 0.100(4) -0.003(3) 0.016(3) 0.000(2)
O009 0.059(3) 0.081(3) 0.139(5) 0.052(3) 0.024(3) 0.006(2)
C00A 0.038(2) 0.048(3) 0.046(3) -0.006(2) 0.0056(19) 0.008(2)
N5 0.088(4) 0.036(2) 0.063(3) -0.003(2) 0.016(3) -0.015(2)
C00C 0.043(2) 0.041(2) 0.048(3) -0.008(2) 0.004(2) -0.005(2)
C00D 0.040(2) 0.042(2) 0.044(2) 0.007(2) 0.0023(19) 0.003(2)
C00E 0.044(3) 0.048(3) 0.046(3) 0.008(2) 0.004(2) -0.006(2)
C00F 0.045(3) 0.033(2) 0.080(4) 0.001(2) 0.000(3) 0.003(2)
C00G 0.065(3) 0.041(3) 0.058(3) 0.001(2) 0.020(3) -0.004(2)
C00H 0.068(4) 0.059(3) 0.050(3) 0.012(3) 0.016(3) 0.015(3)
C00I 0.057(3) 0.046(3) 0.048(3) 0.005(2) 0.014(2) 0.003(2)
C00J 0.060(3) 0.074(4) 0.047(3) 0.013(3) 0.011(2) -0.002(3)
O00K 0.098(4) 0.103(4) 0.130(5) 0.021(4) 0.043(4) 0.062(4)
O00L 0.120(5) 0.131(5) 0.058(3) 0.004(3) 0.006(3) 0.016(4)
C00M 0.083(4) 0.048(3) 0.047(3) -0.002(2) 0.002(3) -0.012(3)
C00N 0.061(3) 0.065(4) 0.051(3) -0.008(3) 0.000(3) 0.006(3)
C00O 0.071(4) 0.057(4) 0.092(5) -0.007(3) 0.023(4) -0.019(3)
O00P 0.123(5) 0.158(7) 0.103(5) -0.066(5) 0.035(4) -0.041(5)
C00Q 0.075(4) 0.073(4) 0.043(3) 0.000(3) 0.005(3) 0.015(3)
C00R 0.045(3) 0.055(3) 0.082(4) -0.017(3) 0.009(3) 0.007(2)
C00S 0.092(5) 0.085(5) 0.039(3) 0.005(3) 0.012(3) 0.014(4)
C00T 0.093(5) 0.062(4) 0.045(3) -0.003(3) 0.006(3) -0.001(3)
C00U 0.080(5) 0.101(6) 0.106(6) -0.005(5) -0.032(5) -0.005(5)
O00V 0.217(11) 0.316(16) 0.187(10) -0.150(11) 0.082(9) -0.154(12)
O00W 0.227(12) 0.222(11) 0.216(12) -0.096(10) -0.033(9) 0.136(10)
O3 0.55(3) 0.144(9) 0.106(7) 0.028(6) -0.038(11) 0.050(13)

loop_
_atom_type_symbol
_atom_type_description
_atom_type_scat_dispersion_real
_atom_type_scat_dispersion_imag
_atom_type_scat_source
C C 0.0033 0.0016 'International Tables Vol C Tables 4.2.6.8 and 6.1.1.4'
H H 0.0000 0.0000 'International Tables Vol C Tables 4.2.6.8 and 6.1.1.4'
Cl Cl 0.1484 0.1585 'International Tables Vol C Tables 4.2.6.8 and 6.1.1.4'
Cu Cu 0.3201 1.2651 'International Tables Vol C Tables 4.2.6.8 and 6.1.1.4'
N N 0.0061 0.0033 'International Tables Vol C Tables 4.2.6.8 and 6.1.1.4'
O O 0.0106 0.0060 'International Tables Vol C Tables 4.2.6.8 and 6.1.1.4'
S S 0.1246 0.1234 'International Tables Vol C Tables 4.2.6.8 and 6.1.1.4'

loop_
_geom_angle_atom_site_label_1
_geom_angle_atom_site_label_2
_geom_angle_atom_site_label_3
_geom_angle
_geom_angle_site_symmetry_1
_geom_angle_site_symmetry_3
_geom_angle_publ_flag
N3 Cu1 S1 106.85(14) . . ?
N3 Cu1 N2 84.09(16) . . ?
N3 Cu1 N5 94.62(19) . . ?
N2 Cu1 S1 87.92(12) . . ?
N4 Cu1 S1 90.36(13) . . ?
N4 Cu1 N3 159.14(18) . . ?
N4 Cu1 N2 84.87(16) . . ?
N4 Cu1 N5 95.56(19) . . ?
N5 Cu1 S1 94.94(18) . . ?
N5 Cu1 N2 177.1(2) . . ?
O009 Cl02 O008 108.3(3) . . ?
O009 Cl02 O00K 111.3(4) . . ?
O009 Cl02 O00L 111.2(4) . . ?
O00K Cl02 O008 107.7(4) . . ?
O00K Cl02 O00L 111.9(4) . . ?
O00L Cl02 O008 106.2(4) . . ?
C00R S1 Cu1 87.44(18) . . ?
C00U S1 Cu1 108.1(3) . . ?
C00U S1 C00R 100.6(4) . . ?
O00V Cl00 O00P 109.4(5) . . ?
O00W Cl00 O00P 112.3(6) . . ?
O00W Cl00 O00V 104.2(10) . . ?
O3 Cl00 O00P 111.2(7) . . ?
O3 Cl00 O00V 114.3(11) . . ?
O3 Cl00 O00W 105.2(10) . . ?
C00D N3 Cu1 112.3(3) . . ?
C00M N3 Cu1 127.7(4) . . ?
C00M N3 C00D 119.7(5) . . ?
C00C N2 Cu1 108.2(3) . . ?
C00E N2 Cu1 106.4(3) . . ?
C00E N2 C00C 112.2(4) . . ?
C00E N2 C00F 108.2(4) . . ?
C00F N2 Cu1 109.1(3) . . ?
C00F N2 C00C 112.6(4) . . ?
C00A N4 Cu1 113.5(3) . . ?
C00I N4 Cu1 127.0(4) . . ?
C00I N4 C00A 119.5(5) . . ?
N4 C00A C00C 117.8(4) . . ?
N4 C00A C00N 120.6(5) . . ?
C00N C00A C00C 121.6(5) . . ?
C00G N5 Cu1 166.2(6) . . ?
N2 C00C H00A 109.1 . . ?
N2 C00C H00B 109.1 . . ?
C00A C00C N2 112.4(4) . . ?
C00A C00C H00A 109.1 . . ?
C00A C00C H00B 109.1 . . ?
H00A C00C H00B 107.8 . . ?
N3 C00D C00E 116.9(4) . . ?
N3 C00D C00J 120.6(5) . . ?
C00J C00D C00E 122.3(5) . . ?
N2 C00E C00D 111.0(4) . . ?
N2 C00E H00C 109.4 . . ?
N2 C00E H00D 109.4 . . ?
C00D C00E H00C 109.4 . . ?
C00D C00E H00D 109.4 . . ?
H00C C00E H00D 108.0 . . ?
N2 C00F H00E 109.0 . . ?
N2 C00F H00F 109.0 . . ?
N2 C00F C00R 113.1(5) . . ?
H00E C00F H00F 107.8 . . ?
C00R C00F H00E 109.0 . . ?
C00R C00F H00F 109.0 . . ?
N5 C00G C00O 178.4(7) . . ?
C00I C00H H00H 120.9 . . ?
C00I C00H C00Q 118.1(6) . . ?
C00Q C00H H00H 120.9 . . ?
N4 C00I C00H 122.7(5) . . ?
N4 C00I H00I 118.6 . . ?
C00H C00I H00I 118.6 . . ?
C00D C00J H00J 120.6 . . ?
C00D C00J C00S 118.9(6) . . ?
C00S C00J H00J 120.6 . . ?
N3 C00M H00M 119.1 . . ?
N3 C00M C00T 121.8(6) . . ?
C00T C00M H00M 119.1 . . ?
C00A C00N H00N 120.5 . . ?
C00Q C00N C00A 118.9(6) . . ?
C00Q C00N H00N 120.5 . . ?
C00G C00O H00G 109.5 . . ?
C00G C00O H00K 109.5 . . ?
C00G C00O H00L 109.5 . . ?
H00G C00O H00K 109.5 . . ?
H00G C00O H00L 109.5 . . ?
H00K C00O H00L 109.5 . . ?
C00H C00Q H00Q 119.9 . . ?
C00N C00Q C00H 120.1(6) . . ?
C00N C00Q H00Q 119.9 . . ?
S1 C00R H00O 109.0 . . ?
S1 C00R H00P 109.0 . . ?
C00F C00R S1 112.9(4) . . ?
C00F C00R H00O 109.0 . . ?
C00F C00R H00P 109.0 . . ?
H00O C00R H00P 107.8 . . ?
C00J C00S H00S 120.2 . . ?
C00T C00S C00J 119.7(6) . . ?
C00T C00S H00S 120.2 . . ?
C00M C00T H00T 120.4 . . ?
C00S C00T C00M 119.3(6) . . ?
C00S C00T H00T 120.4 . . ?
S1 C00U H00R 109.5 . . ?
S1 C00U H00U 109.5 . . ?
S1 C00U H00V 109.5 . . ?
H00R C00U H00U 109.5 . . ?
H00R C00U H00V 109.5 . . ?
H00U C00U H00V 109.5 . . ?

loop_
_geom_bond_atom_site_label_1
_geom_bond_atom_site_label_2
_geom_bond_distance
_geom_bond_site_symmetry_2
_geom_bond_publ_flag
Cu1 S1 2.6201(16) . ?
Cu1 N3 1.995(4) . ?
Cu1 N2 2.033(4) . ?
Cu1 N4 1.986(4) . ?
Cu1 N5 2.000(5) . ?
Cl02 O008 1.444(5) . ?
Cl02 O009 1.403(5) . ?
Cl02 O00K 1.409(5) . ?
Cl02 O00L 1.411(6) . ?
S1 C00R 1.800(6) . ?
S1 C00U 1.782(8) . ?
Cl00 O00P 1.413(6) . ?
Cl00 O00V 1.354(10) . ?
Cl00 O00W 1.348(9) . ?
Cl00 O3 1.275(9) . ?
N3 C00D 1.360(6) . ?
N3 C00M 1.325(7) . ?
N2 C00C 1.499(6) . ?
N2 C00E 1.491(6) . ?
N2 C00F 1.491(6) . ?
N4 C00A 1.349(6) . ?
N4 C00I 1.335(6) . ?
C00A C00C 1.491(7) . ?
C00A C00N 1.388(7) . ?
N5 C00G 1.121(7) . ?
C00C H00A 0.9700 . ?
C00C H00B 0.9700 . ?
C00D C00E 1.497(7) . ?
C00D C00J 1.375(7) . ?
C00E H00C 0.9700 . ?
C00E H00D 0.9700 . ?
C00F H00E 0.9700 . ?
C00F H00F 0.9700 . ?
C00F C00R 1.513(8) . ?
C00G C00O 1.447(8) . ?
C00H H00H 0.9300 . ?
C00H C00I 1.364(8) . ?
C00H C00Q 1.380(10) . ?
C00I H00I 0.9300 . ?
C00J H00J 0.9300 . ?
C00J C00S 1.385(9) . ?
C00M H00M 0.9300 . ?
C00M C00T 1.373(8) . ?
C00N H00N 0.9300 . ?
C00N C00Q 1.373(9) . ?
C00O H00G 0.9600 . ?
C00O H00K 0.9600 . ?
C00O H00L 0.9600 . ?
C00Q H00Q 0.9300 . ?
C00R H00O 0.9700 . ?
C00R H00P 0.9700 . ?
C00S H00S 0.9300 . ?
C00S C00T 1.360(10) . ?
C00T H00T 0.9300 . ?
C00U H00R 0.9600 . ?
C00U H00U 0.9600 . ?
C00U H00V 0.9600 . ?

loop_
_geom_torsion_atom_site_label_1
_geom_torsion_atom_site_label_2
_geom_torsion_atom_site_label_3
_geom_torsion_atom_site_label_4
_geom_torsion
_geom_torsion_site_symmetry_1
_geom_torsion_site_symmetry_2
_geom_torsion_site_symmetry_3
_geom_torsion_site_symmetry_4
_geom_torsion_publ_flag
Cu1 S1 C00R C00F -39.7(4) . . . . ?
Cu1 N3 C00D C00E 0.7(5) . . . . ?
Cu1 N3 C00D C00J -175.6(4) . . . . ?
Cu1 N3 C00M C00T 174.3(5) . . . . ?
Cu1 N2 C00C C00A 18.7(5) . . . . ?
Cu1 N2 C00E C00D -31.6(4) . . . . ?
Cu1 N2 C00F C00R -49.1(5) . . . . ?
Cu1 N4 C00A C00C -1.4(5) . . . . ?
Cu1 N4 C00A C00N 175.5(4) . . . . ?
Cu1 N4 C00I C00H -176.0(4) . . . . ?
N3 C00D C00E N2 21.6(6) . . . . ?
N3 C00D C00J C00S 0.7(9) . . . . ?
N3 C00M C00T C00S -0.2(11) . . . . ?
N2 C00F C00R S1 66.0(6) . . . . ?
N4 C00A C00C N2 -12.1(6) . . . . ?
N4 C00A C00N C00Q 1.2(8) . . . . ?
C00A N4 C00I C00H 0.0(8) . . . . ?
C00A C00N C00Q C00H -0.4(9) . . . . ?
C00C N2 C00E C00D -149.8(4) . . . . ?
C00C N2 C00F C00R 71.0(6) . . . . ?
C00C C00A C00N C00Q 178.0(5) . . . . ?
C00D N3 C00M C00T 1.2(9) . . . . ?
C00D C00J C00S C00T 0.3(10) . . . . ?
C00E N2 C00C C00A 135.8(4) . . . . ?
C00E N2 C00F C00R -164.4(4) . . . . ?
C00E C00D C00J C00S -175.3(5) . . . . ?
C00F N2 C00C C00A -101.9(5) . . . . ?
C00F N2 C00E C00D 85.4(5) . . . . ?
C00I N4 C00A C00C -177.9(4) . . . . ?
C00I N4 C00A C00N -1.0(7) . . . . ?
C00I C00H C00Q C00N -0.5(9) . . . . ?
C00J C00D C00E N2 -162.2(5) . . . . ?
C00J C00S C00T C00M -0.6(11) . . . . ?
C00M N3 C00D C00E 174.7(5) . . . . ?
C00M N3 C00D C00J -1.5(8) . . . . ?
C00N C00A C00C N2 171.0(5) . . . . ?
C00Q C00H C00I N4 0.7(9) . . . . ?
C00U S1 C00R C00F 68.3(6) . . . . ?
